data_1506195
loop_
_publ_author_name
'N\'u\~nez, Rosario'
'Gonzalez-Campo, Arantzazu'
'Laromaine, Anna'
'Teixidor, Francesc'
'Sillanp\"a\"a, Reijo'
'Kivek\"as, Raikko'
'Vi\~nas, Clara'

_publ_section_title
;
 Synthesis of small carboranylsilane dendrons as scaffolds for multiple
 functionalizations.
;
_journal_issue 20
_journal_name_full 'Organic letters'
_journal_page_first 4549
_journal_page_last 4552
_journal_paper_doi 10.1021/ol061767k
_journal_volume 8
_journal_year 2006
_chemical_formula_moiety 'C9 H22 B10 Si'
_chemical_formula_sum 'C9 H22 B10 Si'
_chemical_formula_weight 266.46
_chemical_name_systematic
; 
 ? 
;
_space_group_IT_number 2
_symmetry_cell_setting triclinic
_symmetry_space_group_name_Hall '-P 1'
_symmetry_space_group_name_H-M 'P -1'
_atom_sites_solution_hydrogens geom
_atom_sites_solution_primary direct
_atom_sites_solution_secondary difmap
_audit_creation_method SHELXL-97
_cell_angle_alpha 96.034(2)
_cell_angle_beta 103.042(2)
_cell_angle_gamma 100.443(2)
_cell_formula_units_Z 4
_cell_length_a 7.7775(2)
_cell_length_b 14.1714(3)
_cell_length_c 15.9281(5)
_cell_measurement_reflns_used 5444
_cell_measurement_temperature 173(2)
_cell_measurement_theta_max 25.35
_cell_measurement_theta_min 0.407
_cell_volume 1662.30(8)
_computing_cell_refinement 'HKL Scalepack (Otwinowsky & Minor, 1997)'
_computing_data_collection 'Collect (Nonius BV, 1997-2000)'
_computing_data_reduction
;
HKL Denzo and Scalepack (Otwinowsky & Minor, 1997)
;
_computing_publication_material 'SHELXL-97 (Sheldrick, 1997)'
_computing_structure_refinement 'SHELXL-97 (Sheldrick, 1997)'
_computing_structure_solution 'SHELXS-97 (Sheldrick, 1990)'
_diffrn_ambient_temperature 173(2)
_diffrn_detector 'CCD plate'
_diffrn_detector_area_resol_mean 9
_diffrn_measured_fraction_theta_full 0.985
_diffrn_measured_fraction_theta_max 0.985
_diffrn_measurement_device '95mm CCD camera on \k-goniostat'
_diffrn_measurement_device_type KappaCCD
_diffrn_measurement_method 'CCD rotation images, thick slices'
_diffrn_radiation_monochromator 'horizonally mounted graphite crystal'
_diffrn_radiation_probe x-ray
_diffrn_radiation_type Mok\a
_diffrn_radiation_wavelength 0.71073
_diffrn_reflns_av_R_equivalents 0.0262
_diffrn_reflns_av_sigmaI/netI 0.0411
_diffrn_reflns_limit_h_max 9
_diffrn_reflns_limit_h_min -8
_diffrn_reflns_limit_k_max 15
_diffrn_reflns_limit_k_min -17
_diffrn_reflns_limit_l_max 18
_diffrn_reflns_limit_l_min -19
_diffrn_reflns_number 10437
_diffrn_reflns_theta_full 25.33
_diffrn_reflns_theta_max 25.33
_diffrn_reflns_theta_min 2.66
_diffrn_source 'Enraf Nonius FR590'
_diffrn_standards_decay_% <1
_exptl_absorpt_coefficient_mu 0.119
_exptl_absorpt_correction_type none
_exptl_crystal_colour colourless
_exptl_crystal_density_diffrn 1.065
_exptl_crystal_density_method 'not measured'
_exptl_crystal_description block
_exptl_crystal_F_000 560
_exptl_crystal_size_max 0.32
_exptl_crystal_size_mid 0.30
_exptl_crystal_size_min 0.28
_refine_diff_density_max 0.278
_refine_diff_density_min -0.278
_refine_diff_density_rms 0.043
_refine_ls_extinction_method none
_refine_ls_goodness_of_fit_ref 1.030
_refine_ls_hydrogen_treatment constr
_refine_ls_matrix_type full
_refine_ls_number_parameters 363
_refine_ls_number_reflns 5982
_refine_ls_number_restraints 0
_refine_ls_restrained_S_all 1.030
_refine_ls_R_factor_all 0.0559
_refine_ls_R_factor_gt 0.0426
_refine_ls_shift/su_max 0.001
_refine_ls_shift/su_mean 0.000
_refine_ls_structure_factor_coef Fsqd
_refine_ls_weighting_details
;
 'calc w=1/[\s^2^(Fo^2^)+(0.0531P)^2^+0.7904P] where P=(Fo^2^+2Fc^2^)/3' 
;
_refine_ls_weighting_scheme calc
_refine_ls_wR_factor_gt 0.1070
_refine_ls_wR_factor_ref 0.1142
_reflns_number_gt 4935
_reflns_number_total 5982
_reflns_threshold_expression >2sigma(I)
_cod_data_source_file ol061767ksi20060718_080826.cif
_cod_data_source_block compound_2
_cod_database_code 1506195

loop_
_symmetry_equiv_pos_as_xyz
'x, y, z'
'-x, -y, -z'

loop_
_atom_site_label
_atom_site_type_symbol
_atom_site_fract_x
_atom_site_fract_y
_atom_site_fract_z
_atom_site_U_iso_or_equiv
_atom_site_adp_type
_atom_site_occupancy
_atom_site_calc_flag
_atom_site_refinement_flags
Si1 Si 0.05729(6) 0.29601(3) 0.41623(3) 0.01959(13) Uani 1 d .
C1 C 0.2462(2) 0.11832(11) 0.43968(11) 0.0198(4) Uani 1 d .
C2 C 0.1479(2) 0.18780(11) 0.37292(11) 0.0185(3) Uani 1 d .
B3 B 0.3773(3) 0.19652(14) 0.39222(13) 0.0214(4) Uani 1 d .
H3 H 0.4793 0.2625 0.4291 0.026 Uiso 1 calc R
B4 B 0.4111(3) 0.07726(14) 0.40123(14) 0.0247(4) Uani 1 d .
H4 H 0.5375 0.0641 0.4439 0.030 Uiso 1 calc R
B5 B 0.1979(3) 0.00011(14) 0.39041(14) 0.0265(5) Uani 1 d .
H5 H 0.1831 -0.0640 0.4258 0.032 Uiso 1 calc R
B6 B 0.0319(3) 0.07204(14) 0.37439(14) 0.0258(4) Uani 1 d .
H6 H -0.0923 0.0565 0.3994 0.031 Uiso 1 calc R
B7 B 0.2438(3) 0.19484(15) 0.28611(13) 0.0264(5) Uani 1 d .
H7 H 0.2582 0.2598 0.2518 0.032 Uiso 1 calc R
B8 B 0.4112(3) 0.12363(15) 0.30226(14) 0.0295(5) Uani 1 d .
H8 H 0.5367 0.1408 0.2786 0.035 Uiso 1 calc R
B9 B 0.2987(3) 0.00138(15) 0.30114(15) 0.0310(5) Uani 1 d .
H9 H 0.3501 -0.0623 0.2765 0.037 Uiso 1 calc R
B10 B 0.0625(3) -0.00167(15) 0.28464(16) 0.0340(5) Uani 1 d .
H10 H -0.0423 -0.0672 0.2491 0.041 Uiso 1 calc R
B11 B 0.0302(3) 0.11831(15) 0.27523(14) 0.0287(5) Uani 1 d .
H11 H -0.0963 0.1328 0.2338 0.034 Uiso 1 calc R
B12 B 0.1945(3) 0.07457(16) 0.22927(14) 0.0350(5) Uani 1 d .
H12 H 0.1769 0.0592 0.1571 0.042 Uiso 1 calc R
C13 C 0.2685(3) 0.14207(14) 0.53721(12) 0.0296(4) Uani 1 d .
H13A H 0.3306 0.2100 0.5573 0.044 Uiso 1 calc R
H13B H 0.3400 0.0998 0.5675 0.044 Uiso 1 calc R
H13C H 0.1494 0.1317 0.5498 0.044 Uiso 1 calc R
C14 C -0.0540(3) 0.34513(13) 0.32025(13) 0.0305(4) Uani 1 d .
H14 H 0.0038 0.3519 0.2740 0.037 Uiso 1 calc R
C15 C -0.2102(3) 0.37109(16) 0.31340(15) 0.0438(5) Uani 1 d .
H15A H -0.2702 0.3649 0.3589 0.053 Uiso 1 calc R
H15B H -0.2629 0.3960 0.2629 0.053 Uiso 1 calc R
C16 C -0.1063(3) 0.25137(14) 0.47901(13) 0.0309(4) Uani 1 d .
H16 H -0.2062 0.2003 0.4504 0.037 Uiso 1 calc R
C17 C -0.0930(3) 0.28584(18) 0.56045(16) 0.0484(6) Uani 1 d .
H17A H 0.0053 0.3369 0.5909 0.058 Uiso 1 calc R
H17B H -0.1816 0.2597 0.5890 0.058 Uiso 1 calc R
C18 C 0.2452(2) 0.39120(13) 0.48584(12) 0.0286(4) Uani 1 d .
H18 H 0.3337 0.3728 0.5289 0.034 Uiso 1 calc R
C19 C 0.2599(3) 0.48337(15) 0.47753(17) 0.0467(6) Uani 1 d .
H19A H 0.1724 0.5029 0.4347 0.056 Uiso 1 calc R
H19B H 0.3580 0.5305 0.5143 0.056 Uiso 1 calc R
Si2 Si 0.64333(6) 0.21519(3) 0.94638(3) 0.02262(13) Uani 1 d .
C31 C 0.4635(2) 0.36941(13) 0.85021(11) 0.0252(4) Uani 1 d .
C32 C 0.6407(2) 0.31677(12) 0.87504(10) 0.0189(4) Uani 1 d .
B33 B 0.5045(3) 0.29074(15) 0.77022(13) 0.0242(4) Uani 1 d .
H33 H 0.4164 0.2177 0.7410 0.029 Uiso 1 calc R
B34 B 0.4370(3) 0.40104(16) 0.74830(14) 0.0288(5) Uani 1 d .
H34 H 0.3031 0.4010 0.7037 0.035 Uiso 1 calc R
B35 B 0.5321(3) 0.48912(16) 0.84275(14) 0.0327(5) Uani 1 d .
H35 H 0.4610 0.5474 0.8605 0.039 Uiso 1 calc R
B36 B 0.6570(3) 0.43416(14) 0.92351(13) 0.0269(5) Uani 1 d .
H36 H 0.6684 0.4549 0.9947 0.032 Uiso 1 calc R
B37 B 0.7426(3) 0.31263(15) 0.79006(13) 0.0234(4) Uani 1 d .
H37 H 0.8132 0.2538 0.7731 0.028 Uiso 1 calc R
B38 B 0.6157(3) 0.36690(15) 0.70890(13) 0.0266(4) Uani 1 d .
H38 H 0.6014 0.3444 0.6377 0.032 Uiso 1 calc R
B39 B 0.6330(3) 0.49022(16) 0.75365(14) 0.0306(5) Uani 1 d .
H39 H 0.6305 0.5492 0.7121 0.037 Uiso 1 calc R
B40 B 0.7698(3) 0.51079(16) 0.86315(15) 0.0339(5) Uani 1 d .
H40 H 0.8577 0.5834 0.8941 0.041 Uiso 1 calc R
B41 B 0.8362(3) 0.40034(14) 0.88467(14) 0.0255(4) Uani 1 d .
H41 H 0.9682 0.3993 0.9303 0.031 Uiso 1 calc R
B42 B 0.8230(3) 0.43521(16) 0.77983(15) 0.0297(5) Uani 1 d .
H42 H 0.9463 0.4580 0.7556 0.036 Uiso 1 calc R
C43 C 0.3001(3) 0.33685(17) 0.88491(15) 0.0407(5) Uani 1 d .
H43A H 0.2269 0.2760 0.8495 0.061 Uiso 1 calc R
H43B H 0.2277 0.3869 0.8822 0.061 Uiso 1 calc R
H43C H 0.3398 0.3266 0.9455 0.061 Uiso 1 calc R
C44 C 0.6481(3) 0.26675(14) 1.05877(12) 0.0334(5) Uani 1 d .
H44 H 0.7414 0.3209 1.0879 0.040 Uiso 1 calc R
C45 C 0.5285(4) 0.23192(17) 1.10008(15) 0.0504(6) Uani 1 d .
H45A H 0.4339 0.1778 1.0723 0.060 Uiso 1 calc R
H45B H 0.5364 0.2608 1.1578 0.060 Uiso 1 calc R
C46 C 0.8506(3) 0.16916(15) 0.94416(14) 0.0374(5) Uani 1 d .
H46 H 0.8693 0.1474 0.8891 0.045 Uiso 1 calc R
C47 C 0.9720(4) 0.1650(2) 1.01409(19) 0.0721(9) Uani 1 d .
H47A H 0.9567 0.1863 1.0700 0.087 Uiso 1 calc R
H47B H 1.0760 0.1407 1.0092 0.087 Uiso 1 calc R
C48 C 0.4410(3) 0.11688(14) 0.90063(13) 0.0364(5) Uani 1 d .
H48 H 0.3259 0.1335 0.8876 0.044 Uiso 1 calc R
C49 C 0.4494(4) 0.02602(16) 0.88550(17) 0.0567(7) Uani 1 d .
H49A H 0.5630 0.0077 0.8980 0.068 Uiso 1 calc R
H49B H 0.3418 -0.0220 0.8619 0.068 Uiso 1 calc R

loop_
_atom_site_aniso_label
_atom_site_aniso_U_11
_atom_site_aniso_U_22
_atom_site_aniso_U_33
_atom_site_aniso_U_23
_atom_site_aniso_U_13
_atom_site_aniso_U_12
Si1 0.0173(2) 0.0189(2) 0.0226(3) 0.00419(18) 0.00431(18) 0.00411(18)
C1 0.0190(9) 0.0178(8) 0.0227(9) 0.0076(7) 0.0042(7) 0.0025(6)
C2 0.0170(8) 0.0184(8) 0.0195(8) 0.0061(6) 0.0024(7) 0.0026(6)
B3 0.0175(10) 0.0212(10) 0.0287(11) 0.0093(8) 0.0092(8) 0.0044(7)
B4 0.0235(10) 0.0229(10) 0.0309(11) 0.0093(8) 0.0085(9) 0.0077(8)
B5 0.0269(11) 0.0175(10) 0.0336(12) 0.0063(8) 0.0044(9) 0.0036(8)
B6 0.0197(10) 0.0176(9) 0.0356(12) 0.0056(8) 0.0010(9) -0.0008(8)
B7 0.0362(12) 0.0265(11) 0.0226(11) 0.0091(8) 0.0120(9) 0.0128(9)
B8 0.0366(12) 0.0269(11) 0.0336(12) 0.0115(9) 0.0174(10) 0.0140(9)
B9 0.0398(13) 0.0236(11) 0.0312(12) 0.0027(9) 0.0080(10) 0.0126(9)
B10 0.0347(12) 0.0210(10) 0.0382(13) -0.0014(9) -0.0041(10) 0.0050(9)
B11 0.0312(12) 0.0253(10) 0.0237(11) -0.0009(8) -0.0041(9) 0.0073(9)
B12 0.0529(15) 0.0322(12) 0.0219(11) 0.0023(9) 0.0056(10) 0.0201(11)
C13 0.0354(11) 0.0325(10) 0.0230(10) 0.0106(8) 0.0073(8) 0.0090(8)
C14 0.0355(11) 0.0274(10) 0.0318(10) 0.0091(8) 0.0072(8) 0.0134(8)
C15 0.0430(13) 0.0479(13) 0.0419(13) 0.0110(10) -0.0008(10) 0.0252(10)
C16 0.0262(10) 0.0295(10) 0.0428(12) 0.0101(8) 0.0155(9) 0.0095(8)
C17 0.0497(14) 0.0614(15) 0.0504(14) 0.0151(12) 0.0328(11) 0.0242(12)
C18 0.0238(10) 0.0294(10) 0.0299(10) -0.0026(8) 0.0054(8) 0.0042(7)
C19 0.0367(12) 0.0287(11) 0.0679(16) -0.0079(10) 0.0122(11) -0.0006(9)
Si2 0.0242(3) 0.0228(3) 0.0202(3) 0.00498(19) 0.00386(19) 0.00461(19)
C31 0.0236(9) 0.0348(10) 0.0228(9) 0.0078(8) 0.0081(7) 0.0157(8)
C32 0.0180(8) 0.0224(8) 0.0157(8) 0.0005(6) 0.0025(6) 0.0063(7)
B33 0.0251(11) 0.0294(11) 0.0159(10) 0.0018(8) 0.0010(8) 0.0063(8)
B34 0.0283(11) 0.0399(12) 0.0219(11) 0.0096(9) 0.0049(9) 0.0156(9)
B35 0.0480(14) 0.0310(11) 0.0268(11) 0.0066(9) 0.0130(10) 0.0226(10)
B36 0.0384(12) 0.0228(10) 0.0202(10) -0.0001(8) 0.0064(9) 0.0114(9)
B37 0.0258(11) 0.0269(10) 0.0217(10) 0.0047(8) 0.0100(8) 0.0102(8)
B38 0.0327(12) 0.0312(11) 0.0193(10) 0.0053(8) 0.0085(9) 0.0121(9)
B39 0.0415(13) 0.0276(11) 0.0281(11) 0.0095(9) 0.0119(10) 0.0145(9)
B40 0.0460(14) 0.0228(11) 0.0297(12) 0.0034(9) 0.0069(10) 0.0024(9)
B41 0.0219(10) 0.0254(10) 0.0268(11) 0.0046(8) 0.0036(8) 0.0018(8)
B42 0.0294(12) 0.0307(11) 0.0317(12) 0.0105(9) 0.0109(9) 0.0053(9)
C43 0.0283(11) 0.0626(14) 0.0436(12) 0.0182(11) 0.0201(9) 0.0217(10)
C44 0.0459(12) 0.0300(10) 0.0233(10) 0.0059(8) 0.0082(9) 0.0049(9)
C45 0.0742(17) 0.0464(13) 0.0342(12) 0.0087(10) 0.0257(12) 0.0058(12)
C46 0.0408(12) 0.0396(11) 0.0397(12) 0.0179(9) 0.0124(10) 0.0188(9)
C47 0.0526(16) 0.114(2) 0.0669(19) 0.0427(18) 0.0124(14) 0.0477(17)
C48 0.0358(11) 0.0322(11) 0.0354(11) 0.0065(9) 0.0037(9) -0.0016(8)
C49 0.0610(16) 0.0336(13) 0.0628(16) -0.0031(11) 0.0079(13) -0.0068(11)

loop_
_atom_type_symbol
_atom_type_description
_atom_type_scat_dispersion_real
_atom_type_scat_dispersion_imag
_atom_type_scat_source
C C 0.0033 0.0016 'International Tables Vol C Tables 4.2.6.8 and 6.1.1.4'
H H 0.0000 0.0000 'International Tables Vol C Tables 4.2.6.8 and 6.1.1.4'
B B 0.0013 0.0007 'International Tables Vol C Tables 4.2.6.8 and 6.1.1.4'
Si Si 0.0817 0.0704 'International Tables Vol C Tables 4.2.6.8 and 6.1.1.4'

loop_
_geom_angle_atom_site_label_1
_geom_angle_atom_site_label_2
_geom_angle_atom_site_label_3
_geom_angle
C14 Si1 C18 109.42(9)
C14 Si1 C16 110.94(9)
C18 Si1 C16 110.57(9)
C14 Si1 C2 106.98(8)
C18 Si1 C2 110.39(8)
C16 Si1 C2 108.47(8)
C13 C1 C2 119.46(14)
C13 C1 B4 119.97(14)
C2 C1 B4 110.70(13)
C13 C1 B5 120.28(14)
C2 C1 B5 110.93(13)
B4 C1 B5 62.59(11)
C13 C1 B3 117.47(14)
C2 C1 B3 60.85(10)
B4 C1 B3 62.33(11)
B5 C1 B3 113.79(14)
C13 C1 B6 118.18(15)
C2 C1 B6 61.11(10)
B4 C1 B6 113.63(14)
B5 C1 B6 62.30(11)
B3 C1 B6 113.07(13)
C1 C2 B11 109.83(13)
C1 C2 B7 109.80(13)
B11 C2 B7 62.25(12)
C1 C2 B3 60.79(10)
B11 C2 B3 113.02(14)
B7 C2 B3 61.94(11)
C1 C2 B6 60.77(10)
B11 C2 B6 61.92(11)
B7 C2 B6 112.91(14)
B3 C2 B6 112.74(13)
C1 C2 Si1 121.82(11)
B11 C2 Si1 118.82(11)
B7 C2 Si1 119.76(11)
B3 C2 Si1 119.34(11)
B6 C2 Si1 117.98(12)
C1 B3 C2 58.36(9)
C1 B3 B7 105.49(13)
C2 B3 B7 58.93(11)
C1 B3 B4 58.48(10)
C2 B3 B4 105.64(13)
B7 B3 B4 107.81(14)
C1 B3 B8 105.30(14)
C2 B3 B8 106.00(14)
B7 B3 B8 60.24(12)
B4 B3 B8 59.90(11)
C1 B3 H3 124.0
C2 B3 H3 123.5
B7 B3 H3 122.1
B4 B3 H3 122.3
B8 B3 H3 122.5
C1 B4 B9 105.60(14)
C1 B4 B8 106.01(13)
B9 B4 B8 60.75(12)
C1 B4 B3 59.19(10)
B9 B4 B3 108.55(14)
B8 B4 B3 60.10(11)
C1 B4 B5 58.83(11)
B9 B4 B5 59.99(12)
B8 B4 B5 108.73(15)
B3 B4 B5 108.17(14)
C1 B4 H4 124.0
B9 B4 H4 121.9
B8 B4 H4 121.6
B3 B4 H4 121.4
B5 B4 H4 121.5
C1 B5 B10 105.54(14)
C1 B5 B9 105.31(14)
B10 B5 B9 60.65(13)
C1 B5 B4 58.58(10)
B10 B5 B4 108.24(15)
B9 B5 B4 59.87(12)
C1 B5 B6 59.19(10)
B10 B5 B6 59.79(12)
B9 B5 B6 108.29(15)
B4 B5 B6 107.83(13)
C1 B5 H5 124.2
B10 B5 H5 121.9
B9 B5 H5 122.0
B4 B5 H5 121.7
B6 B5 H5 121.5
C1 B6 C2 58.12(9)
C1 B6 B10 105.10(15)
C2 B6 B10 105.75(15)
C1 B6 B11 105.14(14)
C2 B6 B11 58.64(11)
B10 B6 B11 60.42(12)
C1 B6 B5 58.51(10)
C2 B6 B5 105.52(13)
B10 B6 B5 59.90(12)
B11 B6 B5 107.97(16)
C1 B6 H6 124.2
C2 B6 H6 123.7
B10 B6 H6 122.6
B11 B6 H6 122.1
B5 B6 H6 122.2
C2 B7 B3 59.13(10)
C2 B7 B11 58.82(11)
B3 B7 B11 107.94(14)
C2 B7 B12 105.76(15)
B3 B7 B12 108.24(14)
B11 B7 B12 60.19(13)
C2 B7 B8 106.00(14)
B3 B7 B8 60.05(11)
B11 B7 B8 108.55(14)
B12 B7 B8 60.42(12)
C2 B7 H7 123.9
B3 B7 H7 121.6
B11 B7 H7 121.5
B12 B7 H7 121.9
B8 B7 H7 121.8
B4 B8 B3 60.00(11)
B4 B8 B7 107.47(15)
B3 B8 B7 59.71(11)
B4 B8 B12 107.30(16)
B3 B8 B12 107.44(15)
B7 B8 B12 59.74(12)
B4 B8 B9 59.61(12)
B3 B8 B9 107.57(15)
B7 B8 B9 107.44(15)
B12 B8 B9 59.77(12)
B4 B8 H8 122.1
B3 B8 H8 121.9
B7 B8 H8 122.1
B12 B8 H8 122.1
B9 B8 H8 122.1
B4 B9 B5 60.14(12)
B4 B9 B12 107.56(14)
B5 B9 B12 107.80(15)
B4 B9 B10 107.62(15)
B5 B9 B10 59.59(13)
B12 B9 B10 60.19(13)
B4 B9 B8 59.65(12)
B5 B9 B8 107.98(14)
B12 B9 B8 60.05(13)
B10 B9 B8 108.14(15)
B4 B9 H9 122.0
B5 B9 H9 121.8
B12 B9 H9 121.8
B10 B9 H9 121.8
B8 B9 H9 121.7
B6 B10 B5 60.31(12)
B6 B10 B11 59.91(12)
B5 B10 B11 107.89(14)
B6 B10 B9 108.01(15)
B5 B10 B9 59.77(12)
B11 B10 B9 107.58(16)
B6 B10 B12 107.83(15)
B5 B10 B12 107.62(15)
B11 B10 B12 59.79(13)
B9 B10 B12 59.78(13)
B6 B10 H10 121.6
B5 B10 H10 121.8
B11 B10 H10 121.9
B9 B10 H10 121.9
B12 B10 H10 122.0
C2 B11 B6 59.44(10)
C2 B11 B7 58.94(11)
B6 B11 B7 108.22(14)
C2 B11 B12 105.69(14)
B6 B11 B12 108.13(15)
B7 B11 B12 59.99(12)
C2 B11 B10 105.80(14)
B6 B11 B10 59.68(12)
B7 B11 B10 108.28(15)
B12 B11 B10 60.40(13)
C2 B11 H11 123.8
B6 B11 H11 121.5
B7 B11 H11 121.5
B12 B11 H11 122.0
B10 B11 H11 122.1
B7 B12 B11 59.82(12)
B7 B12 B9 107.84(15)
B11 B12 B9 107.81(16)
B7 B12 B8 59.84(12)
B11 B12 B8 107.80(15)
B9 B12 B8 60.17(12)
B7 B12 B10 107.69(15)
B11 B12 B10 59.82(13)
B9 B12 B10 60.04(13)
B8 B12 B10 108.11(15)
B7 B12 H12 122.0
B11 B12 H12 121.9
B9 B12 H12 121.7
B8 B12 H12 121.7
B10 B12 H12 121.8
C1 C13 H13A 109.5
C1 C13 H13B 109.5
H13A C13 H13B 109.5
C1 C13 H13C 109.5
H13A C13 H13C 109.5
H13B C13 H13C 109.5
C15 C14 Si1 122.64(17)
C15 C14 H14 118.7
Si1 C14 H14 118.7
C14 C15 H15A 120.0
C14 C15 H15B 120.0
H15A C15 H15B 120.0
C17 C16 Si1 124.17(17)
C17 C16 H16 117.9
Si1 C16 H16 117.9
C16 C17 H17A 120.0
C16 C17 H17B 120.0
H17A C17 H17B 120.0
C19 C18 Si1 122.06(16)
C19 C18 H18 119.0
Si1 C18 H18 119.0
C18 C19 H19A 120.0
C18 C19 H19B 120.0
H19A C19 H19B 120.0
C48 Si2 C44 110.57(10)
C48 Si2 C46 110.21(10)
C44 Si2 C46 110.77(10)
C48 Si2 C32 109.74(8)
C44 Si2 C32 108.93(8)
C46 Si2 C32 106.53(8)
C43 C31 C32 119.34(15)
C43 C31 B34 120.22(15)
C32 C31 B34 110.98(13)
C43 C31 B35 120.07(16)
C32 C31 B35 110.88(14)
B34 C31 B35 62.46(12)
C43 C31 B36 117.56(16)
C32 C31 B36 61.27(10)
B34 C31 B36 113.62(15)
B35 C31 B36 62.13(12)
C43 C31 B33 118.00(16)
C32 C31 B33 60.95(10)
B34 C31 B33 62.47(11)
B35 C31 B33 113.67(14)
B36 C31 B33 113.25(13)
C31 C32 B41 109.58(13)
C31 C32 B37 109.71(13)
B41 C32 B37 62.05(11)
C31 C32 B33 61.03(10)
B41 C32 B33 112.90(14)
B37 C32 B33 61.90(11)
C31 C32 B36 60.63(11)
B41 C32 B36 61.74(12)
B37 C32 B36 112.54(14)
B33 C32 B36 112.78(13)
C31 C32 Si2 121.98(11)
B41 C32 Si2 119.30(11)
B37 C32 Si2 119.45(11)
B33 C32 Si2 118.64(11)
B36 C32 Si2 118.83(11)
C32 B33 C31 58.01(10)
C32 B33 B38 105.68(14)
C31 B33 B38 104.76(14)
C32 B33 B37 58.82(10)
C31 B33 B37 104.91(13)
B38 B33 B37 60.14(11)
C32 B33 B34 105.24(14)
C31 B33 B34 58.22(11)
B38 B33 B34 59.81(12)
B37 B33 B34 107.55(15)
C32 B33 H33 123.7
C31 B33 H33 124.4
B38 B33 H33 122.7
B37 B33 H33 122.2
B34 B33 H33 122.4
C31 B34 B38 105.58(14)
C31 B34 B35 58.82(12)
B38 B34 B35 108.17(15)
C31 B34 B39 105.53(15)
B38 B34 B39 60.51(12)
B35 B34 B39 59.90(13)
C31 B34 B33 59.31(11)
B38 B34 B33 59.78(11)
B35 B34 B33 108.14(14)
B39 B34 B33 108.38(14)
C31 B34 H34 124.0
B38 B34 H34 122.1
B35 B34 H34 121.6
B39 B34 H34 122.0
B33 B34 H34 121.4
C31 B35 B40 105.90(14)
C31 B35 B36 59.20(11)
B40 B35 B36 60.05(12)
C31 B35 B39 105.65(14)
B40 B35 B39 60.79(13)
B36 B35 B39 108.67(15)
C31 B35 B34 58.72(12)
B40 B35 B34 108.78(15)
B36 B35 B34 108.16(14)
B39 B35 B34 60.15(13)
C31 B35 H35 124.1
B40 B35 H35 121.6
B36 B35 H35 121.3
B39 B35 H35 121.7
B34 B35 H35 121.4
C31 B36 C32 58.10(10)
C31 B36 B41 105.20(14)
C32 B36 B41 58.74(10)
C31 B36 B35 58.67(12)
C32 B36 B35 105.60(14)
B41 B36 B35 107.85(15)
C31 B36 B40 105.40(14)
C32 B36 B40 105.96(14)
B41 B36 B40 60.37(12)
B35 B36 B40 59.92(13)
C31 B36 H36 124.1
C32 B36 H36 123.6
B41 B36 H36 122.2
B35 B36 H36 122.2
B40 B36 H36 122.4
C32 B37 B41 58.93(11)
C32 B37 B33 59.29(10)
B41 B37 B33 108.23(14)
C32 B37 B38 105.86(13)
B41 B37 B38 108.48(14)
B33 B37 B38 59.91(11)
C32 B37 B42 105.96(14)
B41 B37 B42 60.21(12)
B33 B37 B42 108.52(14)
B38 B37 B42 60.51(12)
C32 B37 H37 123.9
B41 B37 H37 121.4
B33 B37 H37 121.4
B38 B37 H37 121.9
B42 B37 H37 121.7
B33 B38 B34 60.40(12)
B33 B38 B37 59.95(11)
B34 B38 B37 107.86(14)
B33 B38 B39 108.36(14)
B34 B38 B39 59.87(12)
B37 B38 B39 107.66(14)
B33 B38 B42 107.95(14)
B34 B38 B42 107.59(15)
B37 B38 B42 59.75(11)
B39 B38 B42 59.79(12)
B33 B38 H38 121.4
B34 B38 H38 121.8
B37 B38 H38 122.0
B39 B38 H38 121.8
B42 B38 H38 122.0
B35 B39 B34 59.95(13)
B35 B39 B42 107.45(15)
B34 B39 B42 107.68(14)
B35 B39 B38 107.51(15)
B34 B39 B38 59.62(12)
B42 B39 B38 60.15(12)
B35 B39 B40 59.50(13)
B34 B39 B40 107.60(15)
B42 B39 B40 60.02(13)
B38 B39 B40 107.97(15)
B35 B39 H39 122.2
B34 B39 H39 122.0
B42 B39 H39 121.8
B38 B39 H39 121.8
B40 B39 H39 121.9
B35 B40 B36 60.03(12)
B35 B40 B41 107.47(15)
B36 B40 B41 59.78(12)
B35 B40 B42 107.40(15)
B36 B40 B42 107.70(15)
B41 B40 B42 59.83(12)
B35 B40 B39 59.70(13)
B36 B40 B39 107.79(16)
B41 B40 B39 107.50(15)
B42 B40 B39 59.76(12)
B35 B40 H40 122.0
B36 B40 H40 121.8
B41 B40 H40 122.1
B42 B40 H40 122.0
B39 B40 H40 122.0
C32 B41 B36 59.51(11)
C32 B41 B37 59.03(10)
B36 B41 B37 108.27(14)
C32 B41 B42 105.90(14)
B36 B41 B42 108.15(15)
B37 B41 B42 60.04(12)
C32 B41 B40 106.16(14)
B36 B41 B40 59.86(12)
B37 B41 B40 108.39(14)
B42 B41 B40 60.31(12)
C32 B41 H41 123.6
B36 B41 H41 121.4
B37 B41 H41 121.4
B42 B41 H41 122.1
B40 B41 H41 121.9
B37 B42 B41 59.75(11)
B37 B42 B39 107.87(15)
B41 B42 B39 107.89(15)
B37 B42 B40 107.80(15)
B41 B42 B40 59.86(12)
B39 B42 B40 60.22(13)
B37 B42 B38 59.74(11)
B41 B42 B38 107.50(15)
B39 B42 B38 60.06(12)
B40 B42 B38 108.05(16)
B37 B42 H42 122.0
B41 B42 H42 122.0
B39 B42 H42 121.6
B40 B42 H42 121.6
B38 B42 H42 121.9
C31 C43 H43A 109.5
C31 C43 H43B 109.5
H43A C43 H43B 109.5
C31 C43 H43C 109.5
H43A C43 H43C 109.5
H43B C43 H43C 109.5
C45 C44 Si2 123.01(17)
C45 C44 H44 118.5
Si2 C44 H44 118.5
C44 C45 H45A 120.0
C44 C45 H45B 120.0
H45A C45 H45B 120.0
C47 C46 Si2 123.5(2)
C47 C46 H46 118.3
Si2 C46 H46 118.3
C46 C47 H47A 120.0
C46 C47 H47B 120.0
H47A C47 H47B 120.0
C49 C48 Si2 122.92(19)
C49 C48 H48 118.5
Si2 C48 H48 118.5
C48 C49 H49A 120.0
C48 C49 H49B 120.0
H49A C49 H49B 120.0

loop_
_geom_bond_atom_site_label_1
_geom_bond_atom_site_label_2
_geom_bond_distance
Si1 C14 1.8484(18)
Si1 C18 1.8504(18)
Si1 C16 1.853(2)
Si1 C2 1.9268(17)
C1 C13 1.518(2)
C1 C2 1.676(2)
C1 B4 1.706(3)
C1 B5 1.710(2)
C1 B3 1.719(2)
C1 B6 1.723(3)
C2 B11 1.714(2)
C2 B7 1.716(3)
C2 B3 1.720(2)
C2 B6 1.728(2)
B3 B7 1.768(3)
B3 B4 1.772(3)
B3 B8 1.774(3)
B3 H3 1.1200
B4 B9 1.770(3)
B4 B8 1.771(3)
B4 B5 1.775(3)
B4 H4 1.1200
B5 B10 1.769(3)
B5 B9 1.772(3)
B5 B6 1.776(3)
B5 H5 1.1200
B6 B10 1.767(3)
B6 B11 1.771(3)
B6 H6 1.1200
B7 B11 1.773(3)
B7 B12 1.776(3)
B7 B8 1.778(3)
B7 H7 1.1200
B8 B12 1.788(3)
B8 B9 1.790(3)
B8 H8 1.1200
B9 B12 1.783(3)
B9 B10 1.788(3)
B9 H9 1.1200
B10 B11 1.780(3)
B10 B12 1.790(3)
B10 H10 1.1200
B11 B12 1.779(3)
B11 H11 1.1200
B12 H12 1.1200
C13 H13A 0.9800
C13 H13B 0.9800
C13 H13C 0.9800
C14 C15 1.316(3)
C14 H14 0.9500
C15 H15A 0.9500
C15 H15B 0.9500
C16 C17 1.311(3)
C16 H16 0.9500
C17 H17A 0.9500
C17 H17B 0.9500
C18 C19 1.314(3)
C18 H18 0.9500
C19 H19A 0.9500
C19 H19B 0.9500
Si2 C48 1.850(2)
Si2 C44 1.851(2)
Si2 C46 1.851(2)
Si2 C32 1.9256(17)
C31 C43 1.514(3)
C31 C32 1.674(2)
C31 B34 1.707(3)
C31 B35 1.709(3)
C31 B36 1.718(3)
C31 B33 1.727(3)
C32 B41 1.715(3)
C32 B37 1.717(2)
C32 B33 1.725(2)
C32 B36 1.729(2)
B33 B38 1.769(3)
B33 B37 1.770(3)
B33 B34 1.781(3)
B33 H33 1.1200
B34 B38 1.770(3)
B34 B35 1.771(3)
B34 B39 1.775(3)
B34 H34 1.1200
B35 B40 1.766(3)
B35 B36 1.768(3)
B35 B39 1.770(3)
B35 H35 1.1200
B36 B41 1.767(3)
B36 B40 1.769(3)
B36 H36 1.1200
B37 B41 1.769(3)
B37 B38 1.774(3)
B37 B42 1.774(3)
B37 H37 1.1200
B38 B39 1.786(3)
B38 B42 1.788(3)
B38 H38 1.1200
B39 B42 1.781(3)
B39 B40 1.789(3)
B39 H39 1.1200
B40 B41 1.778(3)
B40 B42 1.786(3)
B40 H40 1.1200
B41 B42 1.777(3)
B41 H41 1.1200
B42 H42 1.1200
C43 H43A 0.9800
C43 H43B 0.9800
C43 H43C 0.9800
C44 C45 1.311(3)
C44 H44 0.9500
C45 H45A 0.9500
C45 H45B 0.9500
C46 C47 1.302(3)
C46 H46 0.9500
C47 H47A 0.9500
C47 H47B 0.9500
C48 C49 1.301(3)
C48 H48 0.9500
C49 H49A 0.9500
C49 H49B 0.9500

loop_
_geom_torsion_atom_site_label_1
_geom_torsion_atom_site_label_2
_geom_torsion_atom_site_label_3
_geom_torsion_atom_site_label_4
_geom_torsion
Si1 C2 C1 C13 -1.3(2)
Si2 C32 C31 C43 0.2(2)
